data_2012129
loop_
_publ_author_name
'Nie, Yong'
'Hu, Chun-Hua'
'Li, Xue'
'Yong, Wei'
'Dou, Jian Min'
'Sun, Jie'
'Jin, Ruo-Shui'
'Zheng, Pei-Ju'

_publ_section_title
;
 Three monoalkoxy-substituted <i>nido</i>-platinaboranes:
 [(PPh~3~)~2~PtB~10~H~11~-8-(OCH~3~)],
 [(PPh~3~)~2~PtB~10~H~11~-8-{OCH(CH~3~)~2~}] and
 [(PPh~3~)~2~PtB~10~H~10~-9-{OCH(CH~3~)~2~}]
;
_journal_issue 8
_journal_name_full 'Acta Crystallographica Section C'
_journal_page_first 897
_journal_page_last 899
_journal_paper_doi 10.1107/S0108270101007788
_journal_volume 57
_journal_year 2001
_chemical_formula_iupac '[Pt (C H14 B10 O) (C18 H15 P)2] , 0.5C H2 Cl2'
_chemical_formula_moiety 'C37 H44 B10 O P2 Pt , 0.5C H2 Cl2'
_chemical_formula_sum 'C37.5 H45 B10 Cl O P2 Pt'
_chemical_formula_weight 912.32
_chemical_name_common '[(PPh~3~)~2~PtB~10~H~11~-8-(OCH~3~)]0.5(CH~2~Cl~2~)'
_chemical_name_systematic
;
8-methoxy-7,7-bis(triphenylphosphorine-P)-
8,9:10,11-di-\m-H-7-platina-nido-undecaborane dichloromethane hemisolvate
;
_space_group_IT_number 14
_symmetry_cell_setting monoclinic
_symmetry_space_group_name_Hall '-P 2yn'
_symmetry_space_group_name_H-M 'P 1 21/n 1'
_audit_creation_method SHELXL97
_cell_angle_alpha 90
_cell_angle_beta 105.770(10)
_cell_angle_gamma 90
_cell_formula_units_Z 4
_cell_length_a 12.850(2)
_cell_length_b 25.824(7)
_cell_length_c 13.308(2)
_cell_measurement_reflns_used 25
_cell_measurement_temperature 293(2)
_cell_measurement_theta_max 10.81
_cell_measurement_theta_min 6.77
_cell_volume 4249.9(15)
_computing_cell_refinement 'MSC/AFC Diffractometer Control Software'
_computing_data_collection
;MSC/AFC Diffractometer Control Software (Molecular Structure Corporation,
 1992)
;
_computing_data_reduction 'TEXSAN (Molecular Structure Corporation, 1985)'
_computing_molecular_graphics 'ZORTEP (Zsolnai, 1994)'
_computing_publication_material SHELXL97
_computing_structure_refinement 'SHELXL97 (Sheldrick, 1997)'
_computing_structure_solution 'SHELXS97 (Sheldrick, 1990)'
_diffrn_ambient_temperature 293(2)
_diffrn_measured_fraction_theta_full .910
_diffrn_measured_fraction_theta_max .910
_diffrn_measurement_device_type 'Rigaku AFC-7R'
_diffrn_measurement_method '\q/2\q scans'
_diffrn_radiation_monochromator graphite
_diffrn_radiation_source 'fine-focus sealed tube'
_diffrn_radiation_type MoK\a
_diffrn_radiation_wavelength .71069
_diffrn_reflns_av_R_equivalents .048
_diffrn_reflns_av_sigmaI/netI .045
_diffrn_reflns_limit_h_max 13
_diffrn_reflns_limit_h_min 0
_diffrn_reflns_limit_k_max 30
_diffrn_reflns_limit_k_min 0
_diffrn_reflns_limit_l_max 15
_diffrn_reflns_limit_l_min -15
_diffrn_reflns_number 7336
_diffrn_reflns_theta_full 25.00
_diffrn_reflns_theta_max 25
_diffrn_reflns_theta_min 2.28
_diffrn_standards_decay_% -1.3%
_diffrn_standards_interval_count 200
_diffrn_standards_interval_time 3600
_diffrn_standards_number 3
_exptl_absorpt_coefficient_mu 3.469
_exptl_absorpt_correction_T_max .544
_exptl_absorpt_correction_T_min .423
_exptl_absorpt_correction_type '\y scans'
_exptl_absorpt_process_details '(North et al., 1968)'
_exptl_crystal_colour yellow
_exptl_crystal_density_diffrn 1.426
_exptl_crystal_density_method 'not measured'
_exptl_crystal_description prism
_exptl_crystal_F_000 1812
_exptl_crystal_size_max .3
_exptl_crystal_size_mid .2
_exptl_crystal_size_min .2
_refine_diff_density_max 1.98
_refine_diff_density_min -1.71
_refine_ls_extinction_method none
_refine_ls_goodness_of_fit_ref 1.040
_refine_ls_hydrogen_treatment mixed
_refine_ls_matrix_type full
_refine_ls_number_parameters 495
_refine_ls_number_reflns 6984
_refine_ls_number_restraints 2
_refine_ls_restrained_S_all 1.049
_refine_ls_R_factor_all .055
_refine_ls_R_factor_gt .037
_refine_ls_shift/su_max .030
_refine_ls_shift/su_mean .001
_refine_ls_structure_factor_coef Fsqd
_refine_ls_weighting_details 'w = 1/[\s^2^(Fo^2^)+(0.0601P)^2^+4.5436P] where P=(Fo^2^+2Fc^2^)/3'
_refine_ls_weighting_scheme calc
_refine_ls_wR_factor_ref .105
_reflns_number_gt 5607
_reflns_number_total 6984
_reflns_threshold_expression I>2\s(I)
_cod_data_source_file gd1151.cif
_cod_data_source_block I
_cod_depositor_comments
;
The following automatic conversions were performed:
'_symmetry_cell_setting' value 'Monoclinic' changed to 'monoclinic'
according to '/home/saulius/struct/CIF-dictionaries/cif_core.dic'
dictionary named 'cif_core.dic' version 2.4.1 from 2010-06-29.

Automatic conversion script
Id: cif_fix_enum 1527 2010-12-29 10:47:43Z saulius 

The following automatic conversions were performed:

'_symmetry_cell_setting' value 'Monoclinic' changed to 'monoclinic'
according to /home/saulius/struct/CIF-dictionaries/cif_core.dic
dictionary named 'cif_core.dic' version 2.4.1 from 2010-06-29.

Automatic conversion script
Id: cif_fix_values 1715 2011-07-08 13:25:40Z adriana 
;
_cod_original_sg_symbol_H-M 'P 21/n'
_cod_original_formula_sum 'C37.50 H45 B10 Cl O P2 Pt'
_cod_database_code 2012129
_cod_database_fobs_code 2012129

loop_
_symmetry_equiv_pos_as_xyz
'x, y, z'
'-x+1/2, y+1/2, -z+1/2'
'-x, -y, -z'
'x-1/2, -y-1/2, z-1/2'

loop_
_atom_site_label
_atom_site_fract_x
_atom_site_fract_y
_atom_site_fract_z
_atom_site_U_iso_or_equiv
_atom_site_adp_type
_atom_site_calc_flag
_atom_site_refinement_flags
_atom_site_occupancy
_atom_site_disorder_assembly
_atom_site_disorder_group
_atom_site_type_symbol
Pt7 .699111(18) .192397(8) .859548(16) .02893(10) Uani d . 1 . . Pt
P1 .77647(13) .14883(6) .73977(12) .0335(3) Uani d . 1 . . P
P2 .61525(14) .12207(6) .91964(13) .0369(4) Uani d . 1 . . P
O1 .4562(4) .21328(18) .8252(3) .0437(11) Uani d . 1 . . O
C1 .3641(6) .2219(3) .7389(6) .059(2) Uani d . 1 . . C
H1A .3093 .1968 .7401 .089 Uiso calc R 1 . . H
H1B .3845 .2187 .6750 .089 Uiso calc R 1 . . H
H1C .3364 .2561 .7436 .089 Uiso calc R 1 . . H
C11 .7424(5) .1844(2) .6165(5) .0354(14) Uani d . 1 . . C
C12 .6346(6) .1948(2) .5681(6) .0462(16) Uani d . 1 . . C
H12 .5826 .1868 .6025 .055 Uiso calc R 1 . . H
C13 .6030(6) .2167(3) .4704(6) .0541(18) Uani d . 1 . . C
H13 .5300 .2223 .4385 .065 Uiso calc R 1 . . H
C14 .6789(7) .2303(3) .4199(6) .061(2) Uani d . 1 . . C
H14 .6575 .2441 .3529 .073 Uiso calc R 1 . . H
C15 .7870(6) .2234(3) .4692(6) .060(2) Uani d . 1 . . C
H15 .8389 .2341 .4367 .072 Uiso calc R 1 . . H
C16 .8187(6) .2007(3) .5662(6) .0495(17) Uani d . 1 . . C
H16 .8919 .1962 .5987 .059 Uiso calc R 1 . . H
C21 .7404(5) .0820(2) .6954(5) .0386(14) Uani d . 1 . . C
C22 .6695(6) .0703(3) .5996(6) .0526(18) Uani d . 1 . . C
H22 .6372 .0971 .5554 .063 Uiso calc R 1 . . H
C23 .6456(7) .0199(3) .5683(7) .069(2) Uani d . 1 . . C
H23 .5957 .0126 .5049 .082 Uiso calc R 1 . . H
C24 .6967(8) -.0194(3) .6322(8) .080(3) Uani d . 1 . . C
H24 .6818 -.0535 .6113 .096 Uiso calc R 1 . . H
C25 .7696(8) -.0091(3) .7265(7) .069(2) Uani d . 1 . . C
H25 .8042 -.0360 .7692 .083 Uiso calc R 1 . . H
C26 .7905(6) .0415(3) .7568(6) .0519(18) Uani d . 1 . . C
H26 .8400 .0486 .8206 .062 Uiso calc R 1 . . H
C31 .9225(5) .1433(2) .7838(5) .0394(14) Uani d . 1 . . C
C32 .9807(6) .1205(3) .7199(6) .0540(18) Uani d . 1 . . C
H32 .9444 .1094 .6531 .065 Uiso calc R 1 . . H
C33 1.0912(6) .1147(3) .7553(7) .065(2) Uani d . 1 . . C
H33 1.1290 .1003 .7116 .079 Uiso calc R 1 . . H
C34 1.1455(6) .1296(3) .8532(8) .066(2) Uani d . 1 . . C
H34 1.2202 .1255 .8760 .079 Uiso calc R 1 . . H
C35 1.0910(6) .1506(3) .9189(7) .060(2) Uani d . 1 . . C
H35 1.1282 .1598 .9867 .072 Uiso calc R 1 . . H
C36 .9799(6) .1580(3) .8836(5) .0477(17) Uani d . 1 . . C
H36 .9435 .1732 .9277 .057 Uiso calc R 1 . . H
C41 .5037(5) .0890(2) .8277(5) .0394(15) Uani d . 1 . . C
C42 .4790(6) .1019(3) .7232(5) .0468(16) Uani d . 1 . . C
H42 .5198 .1269 .7011 .056 Uiso calc R 1 . . H
C43 .3953(6) .0784(3) .6515(6) .061(2) Uani d . 1 . . C
H43 .3793 .0875 .5814 .073 Uiso calc R 1 . . H
C44 .3350(7) .0410(4) .6842(8) .075(3) Uani d . 1 . . C
H44 .2791 .0245 .6355 .090 Uiso calc R 1 . . H
C45 .3568(8) .0280(3) .7882(8) .078(3) Uani d . 1 . . C
H45 .3157 .0029 .8098 .094 Uiso calc R 1 . . H
C46 .4394(7) .0523(3) .8594(6) .062(2) Uani d . 1 . . C
H46 .4530 .0442 .9298 .075 Uiso calc R 1 . . H
C51 .7207(6) .0737(3) .9696(6) .0510(18) Uani d . 1 . . C
C52 .7031(7) .0204(3) .9567(7) .066(2) Uani d . 1 . . C
H52 .6352 .0084 .9200 .079 Uiso calc R 1 . . H
C53 .7825(10) -.0139(4) .9965(9) .092(3) Uani d . 1 . . C
H53 .7696 -.0492 .9862 .110 Uiso calc R 1 . . H
C54 .8817(10) .0032(5) 1.0516(9) .104(4) Uani d . 1 . . C
H54 .9361 -.0206 1.0794 .124 Uiso calc R 1 . . H
C55 .9033(8) .0565(4) 1.0673(8) .090(3) Uani d . 1 . . C
H55 .9714 .0678 1.1049 .108 Uiso calc R 1 . . H
C56 .8218(6) .0915(3) 1.0259(6) .063(2) Uani d . 1 . . C
H56 .8344 .1269 1.0357 .075 Uiso calc R 1 . . H
C61 .5635(5) .1319(2) 1.0338(5) .0403(15) Uani d . 1 . . C
C62 .6251(8) .1209(4) 1.1329(6) .089(3) Uani d . 1 . . C
H62 .6954 .1087 1.1437 .106 Uiso calc R 1 . . H
C63 .5821(10) .1280(5) 1.2176(7) .114(5) Uani d . 1 . . C
H63 .6244 .1211 1.2849 .137 Uiso calc R 1 . . H
C64 .4778(9) .1452(4) 1.2023(7) .095(3) Uani d . 1 . . C
H64 .4488 .1484 1.2588 .114 Uiso calc R 1 . . H
C65 .4182(8) .1571(4) 1.1066(7) .077(3) Uani d . 1 . . C
H65 .3483 .1697 1.0966 .093 Uiso calc R 1 . . H
C66 .4603(6) .1508(3) 1.0220(6) .058(2) Uani d . 1 . . C
H66 .4180 .1594 .9556 .070 Uiso calc R 1 . . H
B1 .7087(7) .3118(3) .9745(7) .0449(18) Uani d . 1 . . B
H1 .7321 .3322 1.0499 .054 Uiso calc R 1 . . H
B2 .7851(6) .2598(3) .9467(6) .0383(16) Uani d . 1 . . B
H2 .8578 .2465 1.0058 .046 Uiso calc R 1 . . H
B3 .6514(6) .2491(3) .9658(5) .0374(16) Uani d . 1 . . B
H3 .6401 .2295 1.0355 .045 Uiso calc R 1 . . H
B4 .5714(7) .3031(3) .9086(6) .0429(18) Uani d . 1 . . B
H4 .5079 .3186 .9413 .052 Uiso calc R 1 . . H
B5 .6523(7) .3427(3) .8528(6) .0454(19) Uani d . 1 . . B
H5 .6369 .3846 .8471 .054 Uiso calc R 1 . . H
B6 .7867(7) .3196(3) .8829(6) .0417(17) Uani d . 1 . . B
H6 .8579 .3451 .9003 .050 Uiso calc R 1 . . H
B8 .5483(6) .2432(3) .8437(5) .0368(16) Uani d . 1 . . B
B9 .5557(7) .3046(3) .7697(6) .0434(18) Uani d . 1 . . B
H9 .4919 .3072 .6956 .052 Uiso calc R 1 . . H
B10 .6993(7) .3158(3) .7552(6) .0434(18) Uani d . 1 . . B
H10 .7010 .3242 .6746 .052 Uiso calc R 1 . . H
B11 .7897(6) .2613(3) .8132(6) .0369(16) Uani d . 1 . . B
H11 .8360 .2456 .7618 .044 Uiso calc R 1 . . H
H1U .569(5) .261(3) .750(5) .053(19) Uiso d . 1 . . H
H2U .718(4) .266(2) .741(4) .029(15) Uiso d . 1 . . H
Cl2 .8352(7) .0758(3) .4255(8) .175(4) Uani d PD .50 . . Cl
Cl1 .9635(8) .0140(3) .3448(8) .167(4) Uani d PD .50 . . Cl
C1S .9467(17) .0601(9) .411(3) .170(16) Uani d PD .50 . . C
H1S .9741 .0903 .3830 .204 Uiso calc PR .50 . . H
H2S .9942 .0546 .4804 .204 Uiso calc PR .50 . . H

loop_
_atom_site_aniso_label
_atom_site_aniso_U_11
_atom_site_aniso_U_22
_atom_site_aniso_U_33
_atom_site_aniso_U_12
_atom_site_aniso_U_13
_atom_site_aniso_U_23
Pt7 .03273(16) .02862(13) .02808(13) .00030(10) .01277(9) -.00093(9)
P1 .0356(9) .0338(8) .0339(8) .0007(7) .0142(7) -.0043(6)
P2 .0452(10) .0334(8) .0369(8) .0015(7) .0193(7) .0039(6)
O1 .039(3) .050(3) .044(3) -.009(2) .016(2) .003(2)
C1 .046(5) .082(6) .048(4) -.009(4) .010(3) .003(4)
C11 .040(4) .036(3) .035(3) .001(3) .018(3) .000(2)
C12 .041(4) .050(4) .053(4) -.003(3) .024(3) .007(3)
C13 .049(4) .058(4) .055(4) .006(4) .012(3) .009(4)
C14 .072(6) .065(5) .049(4) .009(4) .023(4) .015(4)
C15 .058(5) .071(5) .061(5) .004(4) .035(4) .020(4)
C16 .043(4) .061(4) .050(4) .002(3) .021(3) .004(3)
C21 .041(4) .035(3) .044(3) -.004(3) .019(3) -.012(3)
C22 .054(5) .041(4) .057(4) .002(3) .006(3) -.009(3)
C23 .064(5) .061(5) .073(6) -.009(4) .007(4) -.025(4)
C24 .106(8) .046(5) .095(7) -.008(5) .039(6) -.027(5)
C25 .093(7) .047(4) .073(6) .008(4) .031(5) -.005(4)
C26 .070(5) .041(4) .049(4) -.003(3) .023(4) -.009(3)
C31 .042(4) .034(3) .045(4) .004(3) .016(3) -.001(3)
C32 .046(4) .058(4) .059(5) .001(3) .015(3) -.016(4)
C33 .044(5) .065(5) .097(7) .011(4) .034(5) .002(5)
C34 .034(4) .058(5) .102(7) .002(4) .014(4) .008(5)
C35 .045(5) .053(4) .071(5) -.003(4) -.005(4) .004(4)
C36 .052(5) .042(4) .047(4) .000(3) .010(3) -.001(3)
C41 .044(4) .033(3) .049(4) -.005(3) .024(3) -.003(3)
C42 .051(4) .046(4) .046(4) -.009(3) .018(3) -.002(3)
C43 .067(5) .060(5) .057(5) -.008(4) .020(4) -.013(4)
C44 .066(6) .074(6) .084(6) -.018(5) .017(5) -.031(5)
C45 .076(6) .067(6) .098(7) -.037(5) .034(5) -.012(5)
C46 .076(6) .057(5) .062(5) -.022(4) .032(4) .003(4)
C51 .062(5) .053(4) .050(4) .018(4) .035(4) .017(3)
C52 .077(6) .045(4) .091(6) .020(4) .048(5) .018(4)
C53 .110(9) .068(6) .121(9) .040(6) .071(8) .038(6)
C54 .108(9) .102(8) .119(9) .065(8) .062(8) .073(7)
C55 .062(6) .128(9) .088(7) .044(6) .032(5) .048(6)
C56 .061(5) .073(5) .058(5) .018(4) .023(4) .019(4)
C61 .054(4) .033(3) .040(3) .004(3) .023(3) .002(3)
C62 .090(7) .136(9) .044(5) .055(6) .024(5) .014(5)
C63 .135(10) .176(12) .039(5) .070(9) .039(6) .011(6)
C64 .113(9) .127(9) .064(6) .042(7) .057(6) .022(6)
C65 .075(6) .101(7) .074(6) .016(5) .049(5) .021(5)
C66 .054(5) .077(5) .051(4) .009(4) .029(4) .013(4)
B1 .045(5) .038(4) .054(5) -.001(3) .016(4) -.012(3)
B2 .043(4) .035(4) .040(4) -.004(3) .016(3) -.005(3)
B3 .046(5) .035(4) .035(4) -.003(3) .017(3) -.002(3)
B4 .045(5) .039(4) .048(4) -.001(3) .020(4) -.009(3)
B5 .058(5) .030(4) .055(5) .001(3) .026(4) .000(3)
B6 .044(5) .037(4) .047(4) -.004(3) .017(4) -.002(3)
B8 .040(4) .041(4) .032(3) .004(3) .013(3) .004(3)
B9 .049(5) .037(4) .047(4) .003(3) .016(4) .007(3)
B10 .051(5) .040(4) .042(4) -.001(3) .016(4) .006(3)
B11 .041(4) .036(4) .035(4) -.007(3) .013(3) -.003(3)
Cl2 .141(7) .136(6) .242(11) -.038(5) .041(7) -.085(7)
Cl1 .183(9) .137(7) .213(10) -.006(6) .107(8) -.025(6)
C1S .16(3) .12(2) .29(4) -.089(19) .17(3) -.12(2)

loop_
_atom_type_symbol
_atom_type_description
_atom_type_scat_dispersion_real
_atom_type_scat_dispersion_imag
_atom_type_scat_source
C C .0033 .0016 'International Tables Vol C Tables 4.2.6.8 and 6.1.1.4'
H H .0000 .0000 'International Tables Vol C Tables 4.2.6.8 and 6.1.1.4'
B B .0013 .0007 'International Tables Vol C Tables 4.2.6.8 and 6.1.1.4'
O O .0106 .0060 'International Tables Vol C Tables 4.2.6.8 and 6.1.1.4'
P P .1023 .0942 'International Tables Vol C Tables 4.2.6.8 and 6.1.1.4'
Pt Pt -1.7033 8.3905 'International Tables Vol C Tables 4.2.6.8 and 6.1.1.4'
Cl Cl .1484 .1585 'International Tables Vol C Tables 4.2.6.8 and 6.1.1.4'

loop_
_geom_angle_atom_site_label_1
_geom_angle_atom_site_label_2
_geom_angle_atom_site_label_3
_geom_angle
B2 Pt7 B3 48.5(3)
B2 Pt7 B11 46.8(3)
B3 Pt7 B11 84.7(3)
B2 Pt7 B8 83.5(3)
B3 Pt7 B8 46.8(3)
B11 Pt7 B8 90.5(3)
B2 Pt7 P2 129.56(19)
B3 Pt7 P2 93.49(19)
B11 Pt7 P2 175.72(18)
B8 Pt7 P2 91.10(18)
B2 Pt7 P1 118.88(19)
B3 Pt7 P1 166.14(19)
B11 Pt7 P1 81.51(19)
B8 Pt7 P1 134.67(18)
P2 Pt7 P1 100.12(6)
C31 P1 C11 107.8(3)
C31 P1 C21 100.2(3)
C11 P1 C21 101.9(3)
C31 P1 Pt7 113.9(2)
C11 P1 Pt7 108.8(2)
C21 P1 Pt7 122.9(2)
C41 P2 C51 107.1(3)
C41 P2 C61 103.0(3)
C51 P2 C61 101.1(3)
C41 P2 Pt7 118.7(2)
C51 P2 Pt7 106.7(2)
C61 P2 Pt7 118.4(2)
B8 O1 C1 122.7(5)
O1 C1 H1A 109.5
O1 C1 H1B 109.5
H1A C1 H1B 109.5
O1 C1 H1C 109.5
H1A C1 H1C 109.5
H1B C1 H1C 109.5
C12 C11 C16 117.6(6)
C12 C11 P1 118.7(5)
C16 C11 P1 123.7(5)
C13 C12 C11 121.3(6)
C13 C12 H12 119.3
C11 C12 H12 119.3
C14 C13 C12 120.1(7)
C14 C13 H13 119.9
C12 C13 H13 119.9
C13 C14 C15 119.5(7)
C13 C14 H14 120.2
C15 C14 H14 120.2
C16 C15 C14 120.3(7)
C16 C15 H15 119.8
C14 C15 H15 119.8
C15 C16 C11 120.8(7)
C15 C16 H16 119.6
C11 C16 H16 119.6
C26 C21 C22 117.9(6)
C26 C21 P1 119.0(5)
C22 C21 P1 123.0(5)
C23 C22 C21 121.5(7)
C23 C22 H22 119.3
C21 C22 H22 119.3
C24 C23 C22 118.8(8)
C24 C23 H23 120.6
C22 C23 H23 120.6
C23 C24 C25 121.1(8)
C23 C24 H24 119.4
C25 C24 H24 119.4
C24 C25 C26 118.9(8)
C24 C25 H25 120.5
C26 C25 H25 120.5
C25 C26 C21 121.7(7)
C25 C26 H26 119.1
C21 C26 H26 119.1
C36 C31 C32 117.6(6)
C36 C31 P1 121.5(5)
C32 C31 P1 120.8(5)
C33 C32 C31 120.5(7)
C33 C32 H32 119.7
C31 C32 H32 119.7
C34 C33 C32 120.7(8)
C34 C33 H33 119.6
C32 C33 H33 119.6
C33 C34 C35 120.4(7)
C33 C34 H34 119.8
C35 C34 H34 119.8
C34 C35 C36 119.7(8)
C34 C35 H35 120.2
C36 C35 H35 120.2
C31 C36 C35 121.1(7)
C31 C36 H36 119.5
C35 C36 H36 119.5
C42 C41 C46 118.3(6)
C42 C41 P2 119.2(5)
C46 C41 P2 122.5(6)
C43 C42 C41 121.2(7)
C43 C42 H42 119.4
C41 C42 H42 119.4
C42 C43 C44 119.5(8)
C42 C43 H43 120.3
C44 C43 H43 120.3
C45 C44 C43 120.6(8)
C45 C44 H44 119.7
C43 C44 H44 119.7
C46 C45 C44 119.5(8)
C46 C45 H45 120.3
C44 C45 H45 120.3
C45 C46 C41 120.9(8)
C45 C46 H46 119.5
C41 C46 H46 119.5
C56 C51 C52 119.3(7)
C56 C51 P2 117.4(6)
C52 C51 P2 123.3(7)
C53 C52 C51 121.3(10)
C53 C52 H52 119.4
C51 C52 H52 119.4
C52 C53 C54 119.8(10)
C52 C53 H53 120.1
C54 C53 H53 120.1
C53 C54 C55 121.1(9)
C53 C54 H54 119.5
C55 C54 H54 119.5
C56 C55 C54 119.0(10)
C56 C55 H55 120.5
C54 C55 H55 120.5
C55 C56 C51 119.6(9)
C55 C56 H56 120.2
C51 C56 H56 120.2
C62 C61 C66 117.9(7)
C62 C61 P2 121.6(6)
C66 C61 P2 120.5(5)
C61 C62 C63 119.9(8)
C61 C62 H62 120.1
C63 C62 H62 120.1
C64 C63 C62 120.5(9)
C64 C63 H63 119.8
C62 C63 H63 119.8
C65 C64 C63 120.1(8)
C65 C64 H64 120.0
C63 C64 H64 120.0
C64 C65 C66 120.0(9)
C64 C65 H65 120.0
C66 C65 H65 120.0
C61 C66 C65 121.6(7)
C61 C66 H66 119.2
C65 C66 H66 119.2
B4 B1 B2 109.8(5)
B4 B1 B3 60.4(4)
B2 B1 B3 62.3(4)
B4 B1 B5 59.8(5)
B2 B1 B5 105.3(6)
B3 B1 B5 107.0(5)
B4 B1 B6 110.3(6)
B2 B1 B6 59.7(4)
B3 B1 B6 111.1(5)
B5 B1 B6 59.5(5)
B4 B1 H1 120.3
B2 B1 H1 121.8
B3 B1 H1 120.2
B5 B1 H1 124.1
B6 B1 H1 120.2
B1 B2 B6 60.9(4)
B1 B2 B11 111.2(5)
B6 B2 B11 59.8(4)
B1 B2 B3 59.1(4)
B6 B2 B3 109.5(5)
B11 B2 B3 115.2(5)
B1 B2 Pt7 118.8(5)
B6 B2 Pt7 120.4(5)
B11 B2 Pt7 69.2(3)
B3 B2 Pt7 66.3(3)
B1 B2 H2 120.1
B6 B2 H2 120.0
B11 B2 H2 117.7
B3 B2 H2 120.1
Pt7 B2 H2 109.5
B1 B3 B4 59.5(4)
B1 B3 B8 109.1(5)
B4 B3 B8 58.8(4)
B1 B3 B2 58.6(4)
B4 B3 B2 106.2(5)
B8 B3 B2 112.1(5)
B1 B3 Pt7 117.4(4)
B4 B3 Pt7 118.0(4)
B8 B3 Pt7 68.6(3)
B2 B3 Pt7 65.2(3)
B1 B3 H3 120.9
B4 B3 H3 121.9
B8 B3 H3 119.2
B2 B3 H3 122.1
Pt7 B3 H3 110.7
B8 B4 B1 111.8(5)
B8 B4 B5 110.1(5)
B1 B4 B5 60.5(5)
B8 B4 B3 61.4(4)
B1 B4 B3 60.1(4)
B5 B4 B3 107.3(6)
B8 B4 B9 63.8(4)
B1 B4 B9 109.0(6)
B5 B4 B9 58.0(4)
B3 B4 B9 110.3(5)
B8 B4 H4 118.2
B1 B4 H4 120.5
B5 B4 H4 122.8
B3 B4 H4 121.5
B9 B4 H4 120.6
B10 B5 B9 68.0(5)
B10 B5 B4 117.0(5)
B9 B5 B4 62.3(4)
B10 B5 B6 60.9(5)
B9 B5 B6 116.2(5)
B4 B5 B6 111.2(5)
B10 B5 B1 111.6(6)
B9 B5 B1 111.9(5)
B4 B5 B1 59.7(5)
B6 B5 B1 60.7(5)
B10 B5 H5 116.0
B9 B5 H5 115.5
B4 B5 H5 119.1
B6 B5 H5 119.6
B1 B5 H5 121.8
B2 B6 B5 105.4(5)
B2 B6 B10 109.1(5)
B5 B6 B10 58.3(4)
B2 B6 B11 60.9(4)
B5 B6 B11 109.1(5)
B10 B6 B11 63.2(4)
B2 B6 B1 59.4(4)
B5 B6 B1 59.9(4)
B10 B6 B1 108.8(6)
B11 B6 B1 110.9(5)
B2 B6 H6 122.7
B5 B6 H6 123.5
B10 B6 H6 120.7
B11 B6 H6 118.9
B1 B6 H6 120.8
O1 B8 B4 127.2(6)
O1 B8 B3 126.4(5)
B4 B8 B3 59.8(4)
O1 B8 B9 122.8(5)
B4 B8 B9 59.4(4)
B3 B8 B9 105.7(5)
O1 B8 Pt7 110.9(4)
B4 B8 Pt7 115.5(5)
B3 B8 Pt7 64.6(3)
B9 B8 Pt7 111.5(4)
O1 B8 H1U 112(3)
B4 B8 H1U 95(3)
B3 B8 H1U 120(3)
B9 B8 H1U 38(3)
Pt7 B8 H1U 85(3)
B5 B9 B4 59.7(4)
B5 B9 B8 105.9(5)
B4 B9 B8 56.8(4)
B5 B9 B10 55.8(4)
B4 B9 B10 105.2(5)
B8 B9 B10 111.4(5)
B5 B9 H9 140.3
B4 B9 H9 140.2
B8 B9 H9 112.9
B10 B9 H9 113.7
B5 B9 H1U 125(3)
B4 B9 H1U 103(3)
B8 B9 H1U 49(3)
B10 B9 H1U 85(3)
H9 B9 H1U 88.4
B5 B10 B6 60.9(5)
B5 B10 B11 107.5(5)
B6 B10 B11 58.6(4)
B5 B10 B9 56.2(4)
B6 B10 B9 106.7(5)
B11 B10 B9 110.6(5)
B5 B10 H10 139.6
B6 B10 H10 138.7
B11 B10 H10 112.3
B9 B10 H10 113.6
B5 B10 H2U 128(2)
B6 B10 H2U 96(2)
B11 B10 H2U 38(2)
B9 B10 H2U 95(2)
H10 B10 H2U 89.9
B6 B11 B2 59.3(4)
B6 B11 B10 58.2(4)
B2 B11 B10 104.1(5)
B6 B11 Pt7 115.6(4)
B2 B11 Pt7 64.1(3)
B10 B11 Pt7 113.2(4)
B6 B11 H11 137.0
B2 B11 H11 141.0
B10 B11 H11 113.9
Pt7 B11 H11 106.2
B6 B11 H2U 103(3)
B2 B11 H2U 127(3)
B10 B11 H2U 45(3)
Pt7 B11 H2U 88(3)
H11 B11 H2U 88.0
Cl1 C1S Cl2 123.6(14)
Cl1 C1S H1S 106.4
Cl2 C1S H1S 106.4
Cl1 C1S H2S 106.5
Cl2 C1S H2S 106.5
H1S C1S H2S 106.5

loop_
_geom_bond_atom_site_label_1
_geom_bond_atom_site_label_2
_geom_bond_site_symmetry_2
_geom_bond_distance
_geom_bond_publ_flag
Pt7 B2 . 2.214(7) ?
Pt7 B3 . 2.234(7) ?
Pt7 B11 . 2.301(7) ?
Pt7 B8 . 2.303(7) ?
Pt7 P2 . 2.3595(16) ?
Pt7 P1 . 2.3783(15) ?
P1 C31 . 1.813(7) ?
P1 C11 . 1.827(6) ?
P1 C21 . 1.842(6) ?
P2 C41 . 1.824(7) ?
P2 C51 . 1.831(7) ?
P2 C61 . 1.834(6) ?
O1 B8 . 1.379(9) ?
O1 C1 . 1.425(8) ?
C1 H1A . .9600 ?
C1 H1B . .9600 ?
C1 H1C . .9600 ?
C11 C12 . 1.386(9) ?
C11 C16 . 1.394(9) ?
C12 C13 . 1.374(10) ?
C12 H12 . .9300 ?
C13 C14 . 1.372(10) ?
C13 H13 . .9300 ?
C14 C15 . 1.377(10) ?
C14 H14 . .9300 ?
C15 C16 . 1.374(10) ?
C15 H15 . .9300 ?
C16 H16 . .9300 ?
C21 C26 . 1.374(10) ?
C21 C22 . 1.384(9) ?
C22 C23 . 1.375(10) ?
C22 H22 . .9300 ?
C23 C24 . 1.372(12) ?
C23 H23 . .9300 ?
C24 C25 . 1.372(12) ?
C24 H24 . .9300 ?
C25 C26 . 1.373(10) ?
C25 H25 . .9300 ?
C26 H26 . .9300 ?
C31 C36 . 1.386(9) ?
C31 C32 . 1.405(9) ?
C32 C33 . 1.378(10) ?
C32 H32 . .9300 ?
C33 C34 . 1.356(12) ?
C33 H33 . .9300 ?
C34 C35 . 1.373(12) ?
C34 H34 . .9300 ?
C35 C36 . 1.389(10) ?
C35 H35 . .9300 ?
C36 H36 . .9300 ?
C41 C42 . 1.380(9) ?
C41 C46 . 1.397(9) ?
C42 C43 . 1.370(10) ?
C42 H42 . .9300 ?
C43 C44 . 1.380(12) ?
C43 H43 . .9300 ?
C44 C45 . 1.377(13) ?
C44 H44 . .9300 ?
C45 C46 . 1.368(11) ?
C45 H45 . .9300 ?
C46 H46 . .9300 ?
C51 C56 . 1.390(11) ?
C51 C52 . 1.397(11) ?
C52 C53 . 1.346(12) ?
C52 H52 . .9300 ?
C53 C54 . 1.360(15) ?
C53 H53 . .9300 ?
C54 C55 . 1.407(16) ?
C54 H54 . .9300 ?
C55 C56 . 1.381(11) ?
C55 H55 . .9300 ?
C56 H56 . .9300 ?
C61 C62 . 1.371(10) ?
C61 C66 . 1.382(10) ?
C62 C63 . 1.396(11) ?
C62 H62 . .9300 ?
C63 C64 . 1.373(14) ?
C63 H63 . .9300 ?
C64 C65 . 1.332(12) ?
C64 H64 . .9300 ?
C65 C66 . 1.385(10) ?
C65 H65 . .9300 ?
C66 H66 . .9300 ?
B1 B4 . 1.759(12) ?
B1 B2 . 1.760(10) ?
B1 B3 . 1.769(10) ?
B1 B5 . 1.773(12) ?
B1 B6 . 1.787(11) ?
B1 H1 . 1.1000 ?
B2 B6 . 1.765(10) ?
B2 B11 . 1.793(10) ?
B2 B3 . 1.825(10) ?
B2 H2 . 1.1000 ?
B3 B4 . 1.775(10) ?
B3 B8 . 1.803(10) ?
B3 H3 . 1.1000 ?
B4 B8 . 1.756(10) ?
B4 B5 . 1.760(11) ?
B4 B9 . 1.804(11) ?
B4 H4 . 1.1000 ?
B5 B10 . 1.720(11) ?
B5 B9 . 1.728(11) ?
B5 B6 . 1.766(11) ?
B5 H5 . 1.1000 ?
B6 B10 . 1.766(11) ?
B6 B11 . 1.774(10) ?
B6 H6 . 1.1000 ?
B8 B9 . 1.882(10) ?
B8 H1U . 1.43(7) ?
B9 B10 . 1.929(12) ?
B9 H9 . 1.1000 ?
B9 H1U . 1.17(7) ?
B10 B11 . 1.854(11) ?
B10 H10 . 1.1000 ?
B10 H2U . 1.33(5) ?
B11 H11 . 1.1000 ?
B11 H2U . 1.15(5) ?
Cl2 C1S . 1.552(16) ?
Cl1 C1S . 1.531(15) ?
C1S H1S . .9700 ?
C1S H2S . .9700 ?
